data_7125026
loop_
_publ_author_name
'Langley, Stuart K.'
'Wielechowski, Daniel P.'
'Moubaraki, Boujemaa'
'Murray, Keith S.'

_publ_section_title
;
 Enhancing the magnetic blocking temperature and magnetic coercivity of
 {CrLn} single-molecule magnets via bridging ligand modification.
;
_journal_issue 73
_journal_name_full 'Chemical communications (Cambridge, England)'
_journal_page_first 10976
_journal_page_last 10979
_journal_paper_doi 10.1039/c6cc06152d
_journal_volume 52
_journal_year 2016
_chemical_formula_sum 'C40 H37.67 Cl4 Cr2 F8 Ho2 N4 O20.83'
_chemical_formula_weight 1635.34
_space_group_IT_number 2
_space_group_name_Hall '-P 1'
_space_group_name_H-M_alt 'P -1'
_symmetry_cell_setting triclinic
_symmetry_space_group_name_H-M 'P -1'
_atom_sites_solution_hydrogens geom
_atom_sites_solution_primary direct
_atom_sites_solution_secondary difmap
_audit_creation_method SHELXL-97
_audit_update_record
;
2016-07-23 deposited with the CCDC.
2016-08-10 downloaded from the CCDC.
;
_cell_angle_alpha 67.54(3)
_cell_angle_beta 78.27(3)
_cell_angle_gamma 87.69(3)
_cell_formula_units_Z 1
_cell_length_a 9.6670(19)
_cell_length_b 11.331(2)
_cell_length_c 13.316(3)
_cell_measurement_reflns_used 27401
_cell_measurement_temperature 100(2)
_cell_measurement_theta_max 27.50
_cell_measurement_theta_min 2.45
_cell_volume 1318.7(6)
_computing_cell_refinement 'XDS (Kabsch, 1993)'
_computing_data_collection 'Blu-Ice (McPhillips et al, 2002)'
_computing_data_reduction 'XDS (Kabsch, 1993)'
_computing_molecular_graphics X-SEED
_computing_publication_material 'XCIF V6.12 (BrukerAXS, 2001).'
_computing_structure_refinement 'SHELXL-97 (Sheldrick, 1997)'
_computing_structure_solution 'SHELXS-97 (Sheldrick, 1990)'
_diffrn_ambient_temperature 100(2)
_diffrn_measured_fraction_theta_full 0.976
_diffrn_measured_fraction_theta_max 0.976
_diffrn_measurement_device_type synchrotron
_diffrn_measurement_method 'scans in phi'
_diffrn_radiation_monochromator 'double crystal'
_diffrn_radiation_source '3BM1 dipole'
_diffrn_radiation_type synchrotron
_diffrn_radiation_wavelength 0.71079
_diffrn_reflns_av_R_equivalents 0.0391
_diffrn_reflns_av_sigmaI/netI 0.0217
_diffrn_reflns_limit_h_max 12
_diffrn_reflns_limit_h_min -12
_diffrn_reflns_limit_k_max 14
_diffrn_reflns_limit_k_min -14
_diffrn_reflns_limit_l_max 17
_diffrn_reflns_limit_l_min -17
_diffrn_reflns_number 27401
_diffrn_reflns_theta_full 27.50
_diffrn_reflns_theta_max 27.50
_diffrn_reflns_theta_min 2.45
_exptl_absorpt_coefficient_mu 3.680
_exptl_absorpt_correction_T_max 0.759
_exptl_absorpt_correction_T_min 0.421
_exptl_absorpt_correction_type multi-scan
_exptl_absorpt_process_details SADABS
_exptl_crystal_colour Purple
_exptl_crystal_density_diffrn 2.058
_exptl_crystal_density_method 'not measured'
_exptl_crystal_description Plate
_exptl_crystal_F_000 793
_exptl_crystal_size_max 0.15
_exptl_crystal_size_mid 0.1
_exptl_crystal_size_min 0.05
_refine_diff_density_max 1.106
_refine_diff_density_min -1.734
_refine_diff_density_rms 0.133
_refine_ls_extinction_method none
_refine_ls_goodness_of_fit_ref 1.059
_refine_ls_hydrogen_treatment mixed
_refine_ls_matrix_type full
_refine_ls_number_parameters 384
_refine_ls_number_reflns 5907
_refine_ls_number_restraints 0
_refine_ls_restrained_S_all 1.059
_refine_ls_R_factor_all 0.0327
_refine_ls_R_factor_gt 0.0315
_refine_ls_shift/su_max 0.002
_refine_ls_shift/su_mean 0.000
_refine_ls_structure_factor_coef Fsqd
_refine_ls_weighting_details 'calc w=1/[\s^2^(Fo^2^)+(0.0446P)^2^+3.3261P] where P=(Fo^2^+2Fc^2^)/3'
_refine_ls_weighting_scheme calc
_refine_ls_wR_factor_gt 0.0804
_refine_ls_wR_factor_ref 0.0819
_reflns_number_gt 5734
_reflns_number_total 5907
_reflns_threshold_expression >2sigma(I)
_cod_data_source_file c6cc06152d2.cif
_cod_data_source_block merge
_cod_depositor_comments
;
The following automatic conversions were performed:

data item '_symmetry_cell_setting' value 'Triclinic' was changed to
'triclinic' in accordance with the
/home/saulius/struct/COD-crude-data/automatic-downloads/DataCite-retrospective/RSC/depositions/lib/dictionaries/cif_core.dic
dictionary named 'cif_core.dic' version 2.4.2 last updated on
2011-04-26.

Automatic conversion script
Id: cif_fix_values 6909 2019-04-08 15:41:33Z antanas 
;
_cod_original_cell_volume 1318.7(5)
_cod_original_sg_symbol_H-M P-1
_cod_database_code 7125026

loop_
_symmetry_equiv_pos_as_xyz
'x, y, z'
'-x, -y, -z'

loop_
_atom_site_label
_atom_site_type_symbol
_atom_site_fract_x
_atom_site_fract_y
_atom_site_fract_z
_atom_site_U_iso_or_equiv
_atom_site_adp_type
_atom_site_occupancy
_atom_site_symmetry_multiplicity
_atom_site_calc_flag
_atom_site_refinement_flags
_atom_site_disorder_assembly
_atom_site_disorder_group
Ho1 Ho 0.614721(17) 0.607274(14) 0.548861(12) 0.02446(6) Uani 1 1 d . . .
Cr1 Cr 0.56819(6) 0.29626(5) 0.64739(4) 0.02440(12) Uani 1 1 d . . .
Cl1 Cl 0.11279(11) 0.00402(10) 0.61253(8) 0.0382(2) Uani 1 1 d . . .
Cl2 Cl 0.35193(13) 0.23955(12) 1.01319(9) 0.0473(3) Uani 1 1 d . . .
F1 F -0.0356(3) -0.2677(3) 1.0167(3) 0.0621(9) Uani 1 1 d . . .
F2 F 0.1275(4) -0.1319(4) 1.0776(2) 0.0748(12) Uani 1 1 d . A .
F3 F 0.6782(3) 0.3109(3) 1.2369(2) 0.0482(6) Uani 1 1 d . . .
F4 F 0.8499(3) 0.4733(4) 1.0555(3) 0.0618(8) Uani 1 1 d . A .
O1 O 0.4381(3) 0.4371(2) 0.6042(2) 0.0260(5) Uani 1 1 d . . .
O1S O 0.2174(9) 0.4011(10) 0.7728(7) 0.053(3) Uani 0.414(10) 1 d P A 2
H1S H 0.2919 0.4317 0.7255 0.063 Uiso 0.414(10) 1 calc PR A 2
O2 O 0.2596(3) 0.2302(3) 0.6129(2) 0.0311(6) Uani 1 1 d . . .
O3 O 0.4137(3) 0.1647(2) 0.7276(2) 0.0290(5) Uani 1 1 d . . .
O4 O 0.5638(3) 0.2723(2) 0.5104(2) 0.0279(5) Uani 1 1 d . . .
O5 O 0.7243(3) 0.4233(2) 0.5764(2) 0.0272(5) Uani 1 1 d . . .
O6 O 0.5716(3) 0.3049(2) 0.7936(2) 0.0280(5) Uani 1 1 d . . .
O7 O 0.5756(3) 0.5178(2) 0.7449(2) 0.0298(5) Uani 1 1 d . . .
O8 O 0.8266(3) 0.6554(3) 0.5999(2) 0.0374(6) Uani 1 1 d . . .
O9 O 0.6486(3) 0.7779(3) 0.6100(2) 0.0350(6) Uani 1 1 d . . .
O10 O 0.8309(5) 0.7931(4) 0.6781(4) 0.0725(12) Uani 1 1 d . . .
N1 N 0.7291(4) 0.1664(3) 0.6619(3) 0.0315(7) Uani 1 1 d . . .
N2 N 0.7726(4) 0.7458(3) 0.6291(3) 0.0402(8) Uani 1 1 d . A .
C1 C 0.3099(8) 0.4465(7) 0.6820(5) 0.0316(16) Uani 0.586(10) 1 d P A 1
H1A H 0.2261 0.4265 0.6596 0.047 Uiso 0.586(10) 1 calc PR A 1
H1B H 0.3052 0.5335 0.6810 0.047 Uiso 0.586(10) 1 calc PR A 1
H1C H 0.3131 0.3857 0.7571 0.047 Uiso 0.586(10) 1 calc PR A 1
C1S C 0.0991(16) 0.4695(19) 0.7328(12) 0.069(5) Uani 0.414(10) 1 d P A 2
H1S1 H 0.0114 0.4193 0.7754 0.104 Uiso 0.414(10) 1 calc PR A 2
H1S2 H 0.1085 0.4843 0.6542 0.104 Uiso 0.414(10) 1 calc PR A 2
H1S3 H 0.0964 0.5518 0.7413 0.104 Uiso 0.414(10) 1 calc PR A 2
C2 C 0.2996(4) 0.1553(3) 0.6979(3) 0.0277(7) Uani 1 1 d . A .
C3 C 0.2054(4) 0.0418(4) 0.7784(3) 0.0310(7) Uani 1 1 d . . .
C4 C 0.1194(4) -0.0300(4) 0.7499(3) 0.0322(8) Uani 1 1 d . A .
C5 C 0.0379(4) -0.1349(4) 0.8276(4) 0.0382(9) Uani 1 1 d . . .
H5 H -0.0194 -0.1834 0.8060 0.046 Uiso 1 1 calc R A .
C6 C 0.0425(5) -0.1665(4) 0.9371(4) 0.0439(10) Uani 1 1 d . A .
C7 C 0.1268(5) -0.0970(5) 0.9683(4) 0.0487(12) Uani 1 1 d . . .
C8 C 0.2097(5) 0.0057(4) 0.8909(4) 0.0423(10) Uani 1 1 d . A .
H8 H 0.2693 0.0517 0.9131 0.051 Uiso 1 1 calc R . .
C9 C 0.6167(5) 0.1504(4) 0.5175(4) 0.0389(9) Uani 1 1 d . A .
H9A H 0.6353 0.1456 0.4433 0.047 Uiso 1 1 calc R . .
H9B H 0.5460 0.0819 0.5681 0.047 Uiso 1 1 calc R . .
C10 C 0.7518(5) 0.1332(4) 0.5610(4) 0.0423(10) Uani 1 1 d . A .
H10A H 0.7801 0.0435 0.5804 0.051 Uiso 1 1 calc R . .
H10B H 0.8286 0.1892 0.5030 0.051 Uiso 1 1 calc R . .
C11 C 0.8544(5) 0.2404(4) 0.6617(4) 0.0388(9) Uani 1 1 d . A .
H11A H 0.9421 0.1969 0.6460 0.047 Uiso 1 1 calc R . .
H11B H 0.8466 0.2444 0.7356 0.047 Uiso 1 1 calc R . .
C12 C 0.8611(5) 0.3736(4) 0.5749(4) 0.0406(9) Uani 1 1 d . A .
H12A H 0.9243 0.4293 0.5893 0.049 Uiso 1 1 calc R . .
H12B H 0.9007 0.3721 0.5007 0.049 Uiso 1 1 calc R . .
C13 C 0.6994(5) 0.0511(4) 0.7644(4) 0.0385(9) Uani 1 1 d . A .
H13A H 0.6224 -0.0004 0.7615 0.058 Uiso 1 1 calc R . .
H13B H 0.6718 0.0759 0.8284 0.058 Uiso 1 1 calc R . .
H13C H 0.7844 0.0009 0.7716 0.058 Uiso 1 1 calc R . .
C14 C 0.5781(4) 0.4063(3) 0.8121(3) 0.0257(7) Uani 1 1 d . A .
C15 C 0.5970(4) 0.3840(4) 0.9276(3) 0.0289(7) Uani 1 1 d . . .
C16 C 0.5065(4) 0.3040(4) 1.0229(3) 0.0328(8) Uani 1 1 d . A .
C17 C 0.5301(5) 0.2790(4) 1.1287(3) 0.0366(9) Uani 1 1 d . . .
H17 H 0.4669 0.2247 1.1931 0.044 Uiso 1 1 calc R A .
C18 C 0.6479(5) 0.3359(4) 1.1364(3) 0.0366(9) Uani 1 1 d . A .
C19 C 0.7369(5) 0.4185(4) 1.0433(4) 0.0410(9) Uani 1 1 d . . .
C20 C 0.7121(5) 0.4442(4) 0.9391(4) 0.0376(9) Uani 1 1 d . A .
H20 H 0.7729 0.5026 0.8755 0.045 Uiso 1 1 calc R . .

loop_
_atom_site_aniso_label
_atom_site_aniso_U_11
_atom_site_aniso_U_22
_atom_site_aniso_U_33
_atom_site_aniso_U_23
_atom_site_aniso_U_13
_atom_site_aniso_U_12
Ho1 0.03322(10) 0.02103(9) 0.01844(9) -0.00565(6) -0.00704(6) -0.00146(6)
Cr1 0.0330(3) 0.0211(3) 0.0187(2) -0.0064(2) -0.0065(2) -0.0008(2)
Cl1 0.0445(5) 0.0410(5) 0.0345(5) -0.0197(4) -0.0086(4) -0.0023(4)
Cl2 0.0482(6) 0.0584(7) 0.0294(5) -0.0102(5) -0.0038(4) -0.0204(5)
F1 0.0565(17) 0.0494(17) 0.0537(18) 0.0140(14) -0.0148(14) -0.0251(14)
F2 0.080(2) 0.094(3) 0.0260(14) 0.0122(15) -0.0189(14) -0.042(2)
F3 0.0675(18) 0.0551(16) 0.0314(13) -0.0198(12) -0.0248(12) 0.0071(13)
F4 0.0605(19) 0.080(2) 0.0532(18) -0.0279(17) -0.0196(15) -0.0200(16)
O1 0.0337(13) 0.0229(11) 0.0217(11) -0.0083(9) -0.0070(10) 0.0004(9)
O1S 0.040(4) 0.079(7) 0.040(4) -0.025(4) -0.004(3) -0.001(4)
O2 0.0393(14) 0.0297(13) 0.0214(12) -0.0052(10) -0.0082(10) -0.0042(11)
O3 0.0371(14) 0.0255(12) 0.0234(12) -0.0066(10) -0.0081(10) -0.0041(10)
O4 0.0380(14) 0.0237(12) 0.0230(12) -0.0080(10) -0.0106(10) 0.0042(10)
O5 0.0318(13) 0.0243(12) 0.0239(12) -0.0074(10) -0.0056(10) 0.0001(10)
O6 0.0396(14) 0.0226(12) 0.0208(11) -0.0063(9) -0.0077(10) -0.0013(10)
O7 0.0425(15) 0.0257(12) 0.0205(12) -0.0077(10) -0.0069(10) -0.0016(10)
O8 0.0442(16) 0.0334(14) 0.0354(15) -0.0108(12) -0.0135(12) -0.0021(12)
O9 0.0502(17) 0.0271(13) 0.0282(13) -0.0096(11) -0.0101(12) -0.0029(11)
O10 0.098(3) 0.061(3) 0.076(3) -0.031(2) -0.042(3) -0.011(2)
N1 0.0415(18) 0.0271(15) 0.0270(15) -0.0095(13) -0.0111(13) 0.0040(13)
N2 0.056(2) 0.0323(17) 0.0323(17) -0.0095(14) -0.0140(16) -0.0048(15)
C1 0.042(4) 0.031(3) 0.021(3) -0.009(3) -0.004(2) -0.002(3)
C1S 0.061(9) 0.103(13) 0.045(7) -0.025(8) -0.022(6) 0.011(8)
C2 0.0361(19) 0.0258(16) 0.0224(16) -0.0098(13) -0.0063(14) -0.0024(14)
C3 0.0354(19) 0.0285(18) 0.0265(17) -0.0071(14) -0.0072(14) -0.0019(14)
C4 0.0371(19) 0.0287(18) 0.0286(18) -0.0081(15) -0.0082(15) 0.0037(15)
C5 0.035(2) 0.032(2) 0.047(2) -0.0103(18) -0.0137(18) -0.0035(16)
C6 0.039(2) 0.036(2) 0.040(2) 0.0058(18) -0.0107(18) -0.0091(17)
C7 0.051(3) 0.053(3) 0.028(2) 0.0050(19) -0.0128(18) -0.016(2)
C8 0.047(2) 0.041(2) 0.031(2) -0.0026(18) -0.0101(18) -0.0140(19)
C9 0.053(3) 0.036(2) 0.037(2) -0.0204(18) -0.0161(18) 0.0088(18)
C10 0.058(3) 0.041(2) 0.038(2) -0.0221(19) -0.019(2) 0.018(2)
C11 0.040(2) 0.034(2) 0.041(2) -0.0102(18) -0.0124(18) 0.0007(16)
C12 0.037(2) 0.035(2) 0.048(2) -0.0130(19) -0.0099(18) 0.0013(16)
C13 0.047(2) 0.0286(19) 0.036(2) -0.0056(16) -0.0145(18) 0.0042(16)
C14 0.0296(17) 0.0280(17) 0.0193(15) -0.0088(13) -0.0042(13) -0.0033(13)
C15 0.0373(19) 0.0281(17) 0.0208(16) -0.0082(14) -0.0074(14) 0.0016(14)
C16 0.040(2) 0.0312(18) 0.0261(18) -0.0093(15) -0.0066(15) -0.0046(15)
C17 0.051(2) 0.0327(19) 0.0237(18) -0.0078(15) -0.0086(16) -0.0012(17)
C18 0.052(2) 0.035(2) 0.0258(18) -0.0121(16) -0.0151(17) 0.0059(17)
C19 0.047(2) 0.041(2) 0.039(2) -0.0163(18) -0.0154(19) -0.0040(18)
C20 0.046(2) 0.036(2) 0.0306(19) -0.0121(17) -0.0062(17) -0.0075(17)

loop_
_atom_type_symbol
_atom_type_description
_atom_type_scat_dispersion_real
_atom_type_scat_dispersion_imag
_atom_type_scat_source
C C 0.0033 0.0016 'International Tables Vol C Tables 4.2.6.8 and 6.1.1.4'
H H 0.0000 0.0000 'International Tables Vol C Tables 4.2.6.8 and 6.1.1.4'
N N 0.0061 0.0033 'International Tables Vol C Tables 4.2.6.8 and 6.1.1.4'
O O 0.0106 0.0060 'International Tables Vol C Tables 4.2.6.8 and 6.1.1.4'
Cr Cr 0.3209 0.6236 'International Tables Vol C Tables 4.2.6.8 and 6.1.1.4'
Ho Ho -0.2175 4.6783 'International Tables Vol C Tables 4.2.6.8 and 6.1.1.4'
F F 0.0171 0.0103 'International Tables Vol C Tables 4.2.6.8 and 6.1.1.4'
Cl Cl 0.1484 0.1585 'International Tables Vol C Tables 4.2.6.8 and 6.1.1.4'

loop_
_geom_angle_atom_site_label_1
_geom_angle_atom_site_label_2
_geom_angle_atom_site_label_3
_geom_angle
_geom_angle_site_symmetry_1
_geom_angle_site_symmetry_3
O5 Ho1 O4 147.92(10) . 2_666
O5 Ho1 O2 109.49(10) . 2_666
O4 Ho1 O2 79.79(10) 2_666 2_666
O5 Ho1 O7 79.42(10) . .
O4 Ho1 O7 111.40(10) 2_666 .
O2 Ho1 O7 144.37(9) 2_666 .
O5 Ho1 O1 71.46(9) . .
O4 Ho1 O1 81.99(9) 2_666 .
O2 Ho1 O1 140.30(9) 2_666 .
O7 Ho1 O1 75.29(9) . .
O5 Ho1 O9 130.36(10) . .
O4 Ho1 O9 81.33(10) 2_666 .
O2 Ho1 O9 76.26(10) 2_666 .
O7 Ho1 O9 72.49(9) . .
O1 Ho1 O9 134.91(9) . .
O5 Ho1 O8 79.75(10) . .
O4 Ho1 O8 131.93(10) 2_666 .
O2 Ho1 O8 74.79(10) 2_666 .
O7 Ho1 O8 73.06(10) . .
O1 Ho1 O8 140.36(9) . .
O9 Ho1 O8 53.45(11) . .
O5 Ho1 O1 80.92(9) . 2_666
O4 Ho1 O1 71.78(9) 2_666 2_666
O2 Ho1 O1 75.02(9) 2_666 2_666
O7 Ho1 O1 140.29(9) . 2_666
O1 Ho1 O1 65.83(10) . 2_666
O9 Ho1 O1 143.47(9) . 2_666
O8 Ho1 O1 135.92(10) . 2_666
O5 Cr1 O4 93.09(12) . .
O5 Cr1 O1 87.91(11) . .
O4 Cr1 O1 88.55(11) . .
O5 Cr1 O3 176.66(11) . .
O4 Cr1 O3 89.85(12) . .
O1 Cr1 O3 93.76(11) . .
O5 Cr1 O6 90.25(11) . .
O4 Cr1 O6 175.20(11) . .
O1 Cr1 O6 95.02(11) . .
O3 Cr1 O6 86.73(11) . .
O5 Cr1 N1 83.71(13) . .
O4 Cr1 N1 84.44(12) . .
O1 Cr1 N1 168.76(12) . .
O3 Cr1 N1 95.00(13) . .
O6 Cr1 N1 92.51(12) . .
O5 Cr1 Ho1 98.60(8) . 2_666
O4 Cr1 Ho1 41.95(8) . 2_666
O1 Cr1 Ho1 47.66(8) . 2_666
O3 Cr1 Ho1 84.65(8) . 2_666
O6 Cr1 Ho1 140.75(8) . 2_666
N1 Cr1 Ho1 126.34(9) . 2_666
C1 O1 Cr1 121.9(3) . .
C1 O1 Ho1 114.6(3) . .
Cr1 O1 Ho1 95.81(11) . .
C1 O1 Ho1 112.7(3) . 2_666
Cr1 O1 Ho1 95.44(10) . 2_666
Ho1 O1 Ho1 114.17(10) . 2_666
C2 O2 Ho1 130.9(3) . 2_666
C2 O3 Cr1 127.3(2) . .
C9 O4 Cr1 109.7(2) . .
C9 O4 Ho1 137.8(2) . 2_666
Cr1 O4 Ho1 102.36(11) . 2_666
C12 O5 Cr1 115.3(2) . .
C12 O5 Ho1 141.1(2) . .
Cr1 O5 Ho1 102.61(11) . .
C14 O6 Cr1 125.9(2) . .
C14 O7 Ho1 131.9(2) . .
N2 O8 Ho1 94.8(2) . .
N2 O9 Ho1 95.0(2) . .
C13 N1 C11 109.8(3) . .
C13 N1 C10 111.2(3) . .
C11 N1 C10 111.3(4) . .
C13 N1 Cr1 113.7(3) . .
C11 N1 Cr1 103.7(2) . .
C10 N1 Cr1 106.9(2) . .
O10 N2 O8 122.2(4) . .
O10 N2 O9 121.4(4) . .
O8 N2 O9 116.2(3) . .
O2 C2 O3 126.8(3) . .
O2 C2 C3 119.6(3) . .
O3 C2 C3 113.5(3) . .
C4 C3 C8 118.3(4) . .
C4 C3 C2 125.5(3) . .
C8 C3 C2 116.2(4) . .
C5 C4 C3 122.7(4) . .
C5 C4 Cl1 115.9(3) . .
C3 C4 Cl1 121.4(3) . .
C6 C5 C4 117.7(4) . .
F1 C6 C5 120.3(4) . .
F1 C6 C7 118.6(4) . .
C5 C6 C7 121.1(4) . .
F2 C7 C8 120.0(4) . .
F2 C7 C6 118.9(4) . .
C8 C7 C6 121.1(4) . .
C7 C8 C3 119.2(4) . .
O4 C9 C10 108.6(3) . .
N1 C10 C9 109.4(4) . .
N1 C11 C12 109.9(3) . .
O5 C12 C11 110.2(4) . .
O7 C14 O6 126.9(3) . .
O7 C14 C15 118.8(3) . .
O6 C14 C15 114.3(3) . .
C16 C15 C20 118.5(4) . .
C16 C15 C14 123.0(3) . .
C20 C15 C14 118.5(3) . .
C15 C16 C17 122.2(4) . .
C15 C16 Cl2 120.1(3) . .
C17 C16 Cl2 117.5(3) . .
C18 C17 C16 117.5(4) . .
F3 C18 C17 119.7(4) . .
F3 C18 C19 118.9(4) . .
C17 C18 C19 121.4(4) . .
F4 C19 C20 120.1(4) . .
F4 C19 C18 119.0(4) . .
C20 C19 C18 120.9(4) . .
C19 C20 C15 119.5(4) . .

loop_
_geom_bond_atom_site_label_1
_geom_bond_atom_site_label_2
_geom_bond_distance
_geom_bond_site_symmetry_2
Ho1 O5 2.236(3) .
Ho1 O4 2.238(3) 2_666
Ho1 O2 2.365(3) 2_666
Ho1 O7 2.365(3) .
Ho1 O1 2.418(3) .
Ho1 O9 2.424(3) .
Ho1 O8 2.428(3) .
Ho1 O1 2.428(3) 2_666
Cr1 O5 1.949(3) .
Cr1 O4 1.953(3) .
Cr1 O1 1.972(3) .
Cr1 O3 1.977(3) .
Cr1 O6 1.993(3) .
Cr1 N1 2.083(3) .
Cr1 Ho1 3.2699(12) 2_666
Cl1 C4 1.734(4) .
Cl2 C16 1.739(4) .
F1 C6 1.350(5) .
F2 C7 1.355(5) .
F3 C18 1.349(5) .
F4 C19 1.345(5) .
O1 C1 1.474(7) .
O1 Ho1 2.428(3) 2_666
O1S C1S 1.433(17) .
O2 C2 1.253(5) .
O2 Ho1 2.365(3) 2_666
O3 C2 1.266(5) .
O4 C9 1.428(5) .
O4 Ho1 2.238(3) 2_666
O5 C12 1.417(5) .
O6 C14 1.270(4) .
O7 C14 1.241(4) .
O8 N2 1.284(5) .
O9 N2 1.285(5) .
O10 N2 1.213(5) .
N1 C13 1.470(5) .
N1 C11 1.500(5) .
N1 C10 1.502(5) .
C2 C3 1.508(5) .
C3 C4 1.384(6) .
C3 C8 1.403(6) .
C4 C5 1.382(6) .
C5 C6 1.371(7) .
C6 C7 1.378(7) .
C7 C8 1.371(6) .
C9 C10 1.510(6) .
C11 C12 1.504(6) .
C14 C15 1.509(5) .
C15 C16 1.390(5) .
C15 C20 1.392(6) .
C16 C17 1.391(5) .
C17 C18 1.371(6) .
C18 C19 1.378(6) .
C19 C20 1.374(6) .
